data_2207699
loop_
_publ_author_name
'Zhao, Hui'
'Huo, Li-Hua'
'Gao, Shan'
'Zhao, Jing-Gui'

_publ_section_title
;Bis(\m-3-carboxylatophenoxyacetato)bis[aquabis(1<i>H</i>-benzimidazole)cadmium(II)]
 dihydrate
;
_journal_coeditor_code WW6441
_journal_issue 12
_journal_name_full 'Acta Crystallographica Section E'
_journal_page_first m2686
_journal_page_last m2688
_journal_paper_doi 10.1107/S1600536805036895
_journal_volume 61
_journal_year 2005
_chemical_formula_iupac '[Cd2 (C9 H6 O5)2 (C7 H6 N2)4 (H2 O)2], 2H2 O'
_chemical_formula_moiety 'C46 H40 Cd2 N8 O12, 2H2 O'
_chemical_formula_sum 'C46 H44 Cd2 N8 O14'
_chemical_formula_weight 1157.69
_chemical_name_systematic
;Bis(\m-3-carboxylatophenoxyacetato)bis[aquabis(1H-benzimidazole)dicadmium(II)]
dihydrate
;
_space_group_IT_number 14
_symmetry_cell_setting monoclinic
_symmetry_space_group_name_Hall '-P 2ybc'
_symmetry_space_group_name_H-M 'P 1 21/c 1'
_atom_sites_solution_hydrogens geom
_atom_sites_solution_primary direct
_atom_sites_solution_secondary difmap
_cell_angle_alpha 90.00
_cell_angle_beta 114.74(3)
_cell_angle_gamma 90.00
_cell_formula_units_Z 2
_cell_length_a 15.744(3)
_cell_length_b 10.956(2)
_cell_length_c 15.094(3)
_cell_measurement_reflns_used 18370
_cell_measurement_temperature 295(2)
_cell_measurement_theta_max 27.38
_cell_measurement_theta_min 3.01
_cell_volume 2364.6(10)
_computing_cell_refinement RAPID-AUTO
_computing_data_collection 'RAPID-AUTO (Rigaku, 1998)'
_computing_data_reduction 'CrystalStructure (Rigaku/MSC, 2002)'
_computing_molecular_graphics 'ORTEPII (Johnson, 1976)'
_computing_publication_material SHELXL97
_computing_structure_refinement 'SHELXL97 (Sheldrick, 1997)'
_computing_structure_solution 'SHELXS97 (Sheldrick, 1997)'
_diffrn_ambient_temperature 295(2)
_diffrn_detector_area_resol_mean 10
_diffrn_measured_fraction_theta_full 0.987
_diffrn_measured_fraction_theta_max 0.987
_diffrn_measurement_device_type 'Rigaku R-AXIS RAPID'
_diffrn_measurement_method \w
_diffrn_radiation_monochromator graphite
_diffrn_radiation_source 'fine-focus sealed tube'
_diffrn_radiation_type MoK\a
_diffrn_radiation_wavelength 0.71073
_diffrn_reflns_av_R_equivalents 0.0559
_diffrn_reflns_av_sigmaI/netI 0.0389
_diffrn_reflns_limit_h_max 20
_diffrn_reflns_limit_h_min -20
_diffrn_reflns_limit_k_max 14
_diffrn_reflns_limit_k_min -14
_diffrn_reflns_limit_l_max 18
_diffrn_reflns_limit_l_min -19
_diffrn_reflns_number 22000
_diffrn_reflns_theta_full 27.47
_diffrn_reflns_theta_max 27.47
_diffrn_reflns_theta_min 2.97
_diffrn_standards_decay_% 0
_diffrn_standards_interval_count 0
_diffrn_standards_interval_time 0
_diffrn_standards_number 0
_exptl_absorpt_coefficient_mu 0.975
_exptl_absorpt_correction_T_max 0.844
_exptl_absorpt_correction_T_min 0.745
_exptl_absorpt_correction_type multi-scan
_exptl_absorpt_process_details '(ABSCOR; Higashi, 1995)'
_exptl_crystal_colour colorless
_exptl_crystal_density_diffrn 1.626
_exptl_crystal_density_method 'not measured'
_exptl_crystal_description prism
_exptl_crystal_F_000 1168
_exptl_crystal_size_max 0.32
_exptl_crystal_size_mid 0.27
_exptl_crystal_size_min 0.18
_refine_diff_density_max 0.753
_refine_diff_density_min -0.703
_refine_ls_extinction_method none
_refine_ls_goodness_of_fit_ref 1.044
_refine_ls_hydrogen_treatment mixed
_refine_ls_matrix_type full
_refine_ls_number_parameters 322
_refine_ls_number_reflns 5290
_refine_ls_number_restraints 3
_refine_ls_restrained_S_all 1.043
_refine_ls_R_factor_all 0.0667
_refine_ls_R_factor_gt 0.0459
_refine_ls_shift/su_max 0.001
_refine_ls_shift/su_mean 0.000
_refine_ls_structure_factor_coef Fsqd
_refine_ls_weighting_details 'calc w=1/[\s^2^(Fo^2^)+(0.0505P)^2^+1.9238P] where P=(Fo^2^+2Fc^2^)/3'
_refine_ls_weighting_scheme calc
_refine_ls_wR_factor_gt 0.0979
_refine_ls_wR_factor_ref 0.1051
_reflns_number_gt 4113
_reflns_number_total 5290
_reflns_threshold_expression I>2\s(I)
_cod_data_source_file ww6441.cif
_cod_data_source_block I
_cod_depositor_comments
;
 Marking attached hydrogen atoms.

 Antanas Vaitkus,
 2017-03-27

The following automatic conversions were performed:
'_symmetry_cell_setting' value 'Monoclinic' changed to 'monoclinic'
according to '/home/saulius/struct/CIF-dictionaries/cif_core.dic'
dictionary named 'cif_core.dic' version 2.4.1 from 2010-06-29.

Automatic conversion script
Id: cif_fix_enum 1527 2010-12-29 10:47:43Z saulius 

The following automatic conversions were performed:

'_symmetry_cell_setting' value 'Monoclinic' changed to 'monoclinic'
according to /home/saulius/struct/CIF-dictionaries/cif_core.dic
dictionary named 'cif_core.dic' version 2.4.1 from 2010-06-29.

Automatic conversion script
Id: cif_fix_values 1715 2011-07-08 13:25:40Z adriana 
;
_cod_original_sg_symbol_H-M 'P 21/c'
_cod_database_code 2207699
_cod_database_fobs_code 2207699

loop_
_symmetry_equiv_pos_as_xyz
'x, y, z'
'-x, y+1/2, -z+1/2'
'-x, -y, -z'
'x, -y-1/2, z-1/2'

loop_
_atom_site_label
_atom_site_fract_x
_atom_site_fract_y
_atom_site_fract_z
_atom_site_U_iso_or_equiv
_atom_site_adp_type
_atom_site_calc_flag
_atom_site_refinement_flags
_atom_site_occupancy
_atom_site_type_symbol
_atom_site_attached_hydrogens
Cd1 0.105720(18) 0.21237(3) 0.706680(18) 0.04047(10) Uani d . 1 Cd 0
N1 0.2000(2) 0.1975(3) 0.8712(2) 0.0414(7) Uani d . 1 N 0
N2 0.2285(3) 0.1719(3) 1.0281(2) 0.0483(8) Uani d . 1 N 0
N3 0.1596(2) 0.0908(3) 0.6206(2) 0.0431(7) Uani d . 1 N 0
N4 0.1747(2) 0.0135(3) 0.4912(2) 0.0461(8) Uani d . 1 N 0
O1 0.19262(19) 0.3813(3) 0.69280(18) 0.0462(6) Uani d . 1 O 0
O2 0.1447(2) 0.4824(3) 0.7907(2) 0.0634(9) Uani d . 1 O 0
O3 0.32820(19) 0.5558(3) 0.7183(2) 0.0595(8) Uani d . 1 O 0
O4 0.0223(2) 0.7310(3) 0.4541(3) 0.0676(9) Uani d . 1 O 0
O5 0.0421(2) 0.7197(3) 0.3187(2) 0.0722(9) Uani d . 1 O 0
O1W 0.0340(2) 0.0263(3) 0.7284(3) 0.0701(9) Uani d D 1 O 0
O2W 0.0812(8) 0.8014(10) 0.6626(8) 0.234(4) Uani d . 1 O 2
C1 0.1671(3) 0.1577(4) 0.9336(3) 0.0472(9) Uani d . 1 C 0
C2 0.3085(3) 0.2235(3) 1.0299(3) 0.0426(9) Uani d . 1 C 0
C3 0.3925(3) 0.2578(4) 1.1070(3) 0.0590(12) Uani d . 1 C 0
C4 0.4581(4) 0.3084(5) 1.0828(4) 0.0699(14) Uani d . 1 C 0
C5 0.4425(3) 0.3245(5) 0.9837(4) 0.0689(14) Uani d . 1 C 0
C6 0.3590(3) 0.2907(4) 0.9072(3) 0.0529(10) Uani d . 1 C 0
C7 0.2900(3) 0.2403(3) 0.9303(3) 0.0387(8) Uani d . 1 C 0
C8 0.1215(3) 0.0782(4) 0.5236(3) 0.0466(9) Uani d . 1 C 0
C9 0.2447(3) 0.0279(3) 0.6537(3) 0.0388(8) Uani d . 1 C 0
C10 0.3139(3) 0.0088(4) 0.7488(3) 0.0490(9) Uani d . 1 C 0
C11 0.3919(3) -0.0566(4) 0.7593(3) 0.0575(11) Uani d . 1 C 0
C12 0.4012(3) -0.1026(4) 0.6773(4) 0.0621(12) Uani d . 1 C 0
C13 0.3343(3) -0.0848(4) 0.5833(3) 0.0529(10) Uani d . 1 C 0
C14 0.2551(3) -0.0206(3) 0.5720(3) 0.0405(8) Uani d . 1 C 0
C15 0.1957(3) 0.4701(4) 0.7471(2) 0.0419(8) Uani d . 1 C 0
C16 0.2700(3) 0.5682(4) 0.7678(3) 0.0558(11) Uani d . 1 C 0
C17 0.2933(2) 0.5932(4) 0.6219(3) 0.0431(9) Uani d . 1 C 0
C18 0.3555(3) 0.5877(4) 0.5793(3) 0.0516(10) Uani d . 1 C 0
C19 0.3255(3) 0.6174(4) 0.4814(3) 0.0551(10) Uani d . 1 C 0
C20 0.2337(3) 0.6555(4) 0.4250(3) 0.0503(10) Uani d . 1 C 0
C21 0.1723(3) 0.6651(3) 0.4685(3) 0.0425(8) Uani d . 1 C 0
C22 0.2017(3) 0.6343(4) 0.5672(3) 0.0423(8) Uani d . 1 C 0
C23 0.0717(3) 0.7092(4) 0.4108(3) 0.0511(10) Uani d . 1 C 0
H1W1 0.055(3) -0.046(2) 0.741(5) 0.105 Uiso d D 1 H 0
H1W2 -0.017(2) 0.031(5) 0.735(4) 0.105 Uiso d D 1 H 0
H1 0.1080 0.1236 0.9145 0.057 Uiso calc R 1 H 0
H3 0.4027 0.2462 1.1717 0.071 Uiso calc R 1 H 0
H4 0.5146 0.3333 1.1320 0.084 Uiso calc R 1 H 0
H5 0.4896 0.3586 0.9697 0.083 Uiso calc R 1 H 0
H6 0.3497 0.3015 0.8427 0.063 Uiso calc R 1 H 0
H8 0.0639 0.1111 0.4828 0.056 Uiso calc R 1 H 0
H10 0.3070 0.0396 0.8028 0.059 Uiso calc R 1 H 0
H11 0.4388 -0.0704 0.8212 0.069 Uiso calc R 1 H 0
H12 0.4546 -0.1470 0.6865 0.074 Uiso calc R 1 H 0
H13 0.3423 -0.1150 0.5298 0.063 Uiso calc R 1 H 0
H16A 0.2389 0.6468 0.7509 0.067 Uiso calc R 1 H 0
H16B 0.3092 0.5689 0.8373 0.067 Uiso calc R 1 H 0
H18 0.4171 0.5642 0.6160 0.062 Uiso calc R 1 H 0
H19 0.3674 0.6119 0.4527 0.066 Uiso calc R 1 H 0
H20 0.2144 0.6740 0.3593 0.060 Uiso calc R 1 H 0
H22 0.1603 0.6412 0.5964 0.051 Uiso calc R 1 H 0
H24 0.2189 0.1520 1.0783 0.058 Uiso calc R 1 H 0
H25 0.1616 -0.0039 0.4314 0.055 Uiso calc R 1 H 0

loop_
_atom_site_aniso_label
_atom_site_aniso_U_11
_atom_site_aniso_U_22
_atom_site_aniso_U_33
_atom_site_aniso_U_12
_atom_site_aniso_U_13
_atom_site_aniso_U_23
Cd1 0.03569(15) 0.05383(18) 0.03271(14) 0.00546(13) 0.01513(11) 0.00486(13)
N1 0.0469(18) 0.0475(18) 0.0319(15) 0.0006(14) 0.0185(14) 0.0028(13)
N2 0.068(2) 0.0499(18) 0.0355(16) 0.0119(17) 0.0298(16) 0.0087(14)
N3 0.0437(17) 0.0504(19) 0.0373(16) 0.0067(15) 0.0192(14) 0.0052(14)
N4 0.0529(19) 0.0534(19) 0.0354(16) -0.0044(16) 0.0219(15) -0.0068(15)
O1 0.0552(16) 0.0532(16) 0.0352(13) -0.0028(13) 0.0238(12) -0.0015(12)
O2 0.0573(18) 0.096(2) 0.0451(15) 0.0158(17) 0.0296(14) 0.0036(16)
O3 0.0372(15) 0.083(2) 0.0497(16) -0.0030(15) 0.0095(13) 0.0147(16)
O4 0.0390(16) 0.086(2) 0.070(2) 0.0172(16) 0.0155(15) 0.0076(18)
O5 0.0559(19) 0.086(2) 0.057(2) 0.0127(18) 0.0070(16) 0.0091(18)
O1W 0.0545(19) 0.063(2) 0.098(3) -0.0029(16) 0.0364(19) 0.011(2)
O2W 0.258(11) 0.257(11) 0.210(9) 0.058(8) 0.122(8) -0.002(7)
C1 0.057(2) 0.046(2) 0.044(2) -0.0021(19) 0.0261(19) 0.0025(18)
C2 0.053(2) 0.039(2) 0.0358(18) 0.0142(18) 0.0179(17) 0.0016(16)
C3 0.061(3) 0.061(3) 0.038(2) 0.017(2) 0.004(2) 0.0011(19)
C4 0.053(3) 0.075(3) 0.057(3) 0.004(2) -0.002(2) -0.007(2)
C5 0.038(2) 0.078(3) 0.082(3) 0.001(2) 0.017(2) 0.009(3)
C6 0.046(2) 0.065(3) 0.048(2) 0.006(2) 0.0201(18) 0.013(2)
C7 0.043(2) 0.0403(19) 0.0334(18) 0.0061(15) 0.0159(16) 0.0023(15)
C8 0.045(2) 0.054(2) 0.040(2) 0.0005(18) 0.0164(17) 0.0035(18)
C9 0.0408(19) 0.0409(19) 0.0373(18) -0.0002(16) 0.0189(15) 0.0021(15)
C10 0.052(2) 0.057(2) 0.0374(19) 0.0044(19) 0.0182(18) 0.0013(18)
C11 0.046(2) 0.064(3) 0.054(2) 0.007(2) 0.013(2) 0.003(2)
C12 0.052(3) 0.062(3) 0.071(3) 0.012(2) 0.024(2) -0.004(2)
C13 0.058(3) 0.052(2) 0.058(3) 0.003(2) 0.035(2) -0.008(2)
C14 0.045(2) 0.0381(19) 0.0413(19) -0.0065(16) 0.0205(17) -0.0019(16)
C15 0.0374(19) 0.056(2) 0.0294(17) 0.0083(17) 0.0108(15) 0.0048(17)
C16 0.062(3) 0.061(3) 0.035(2) -0.006(2) 0.0110(19) -0.0059(19)
C17 0.0329(18) 0.045(2) 0.043(2) -0.0037(16) 0.0073(16) 0.0037(17)
C18 0.0296(18) 0.053(2) 0.068(3) 0.0018(17) 0.0164(18) 0.001(2)
C19 0.048(2) 0.057(3) 0.069(3) -0.002(2) 0.033(2) -0.005(2)
C20 0.055(2) 0.049(2) 0.044(2) -0.002(2) 0.0183(19) 0.0036(19)
C21 0.0372(19) 0.0365(18) 0.047(2) 0.0016(16) 0.0108(16) -0.0001(17)
C22 0.0335(18) 0.043(2) 0.048(2) -0.0033(16) 0.0146(16) -0.0014(17)
C23 0.045(2) 0.041(2) 0.050(2) 0.0038(19) 0.0038(19) 0.0049(19)

loop_
_atom_type_symbol
_atom_type_description
_atom_type_scat_dispersion_real
_atom_type_scat_dispersion_imag
_atom_type_scat_source
C C 0.0033 0.0016 'International Tables Vol C Tables 4.2.6.8 and 6.1.1.4'
H H 0.0000 0.0000 'International Tables Vol C Tables 4.2.6.8 and 6.1.1.4'
N N 0.0061 0.0033 'International Tables Vol C Tables 4.2.6.8 and 6.1.1.4'
O O 0.0106 0.0060 'International Tables Vol C Tables 4.2.6.8 and 6.1.1.4'
Cd Cd -0.8075 1.2024 'International Tables Vol C Tables 4.2.6.8 and 6.1.1.4'

loop_
_geom_angle_atom_site_label_1
_geom_angle_atom_site_label_2
_geom_angle_atom_site_label_3
_geom_angle_site_symmetry_1
_geom_angle_site_symmetry_3
_geom_angle
_geom_angle_publ_flag
N1 Cd1 O1 . . 90.87(10) yes
N1 Cd1 O4 . 3_566 163.36(11) yes
N1 Cd1 O5 . 3_566 110.49(12) yes
N1 Cd1 O1W . . 85.49(13) yes
N3 Cd1 N1 . . 110.53(11) yes
N3 Cd1 O1 . . 92.30(11) yes
N3 Cd1 O4 . 3_566 86.10(11) yes
N3 Cd1 O5 . 3_566 133.41(12) yes
N3 Cd1 O1W . . 83.68(13) yes
O1 Cd1 O4 . 3_566 88.91(11) yes
O1 Cd1 O1W . . 173.23(11) yes
O5 Cd1 O1 3_566 . 108.20(11) yes
O5 Cd1 O4 3_566 3_566 54.11(12) yes
O5 Cd1 O1W 3_566 . 78.45(13) yes
O1W Cd1 O4 . 3_566 96.21(13) yes
Cd1 O1W H1W1 . . 131(3) no
Cd1 O1W H1W2 . . 119(3) no
N1 Cd1 C23 . 3_566 137.77(13) no
N1 C1 N2 . . 113.1(4) no
N1 C1 H1 . . 123.5 no
N1 C7 C2 . . 109.7(3) no
N2 C1 H1 . . 123.5 no
N2 C2 C3 . . 131.9(4) no
N2 C2 C7 . . 104.7(3) no
N3 Cd1 C23 . 3_566 109.76(13) no
N3 C8 H8 . . 123.4 no
N3 C9 C10 . . 130.8(3) no
N3 C9 C14 . . 108.4(3) no
N4 C8 N3 . . 113.1(3) no
N4 C8 H8 . . 123.4 no
N4 C14 C9 . . 105.6(3) no
O1 Cd1 C23 . 3_566 99.66(11) no
O1 C15 C16 . . 119.7(3) no
O2 C15 O1 . . 124.9(4) no
O2 C15 C16 . . 115.3(4) no
O3 C16 C15 . . 115.9(3) no
O3 C16 H16A . . 108.3 no
O3 C17 C22 . . 124.9(4) no
O3 C16 H16B . . 108.3 no
O4 Cd1 C23 3_566 3_566 26.60(12) no
O4 C23 Cd1 . 3_566 65.4(2) no
O4 C23 O5 . . 122.6(4) no
O4 C23 C21 . . 119.5(4) no
O5 Cd1 C23 3_566 3_566 27.52(13) no
O5 C23 Cd1 . 3_566 57.2(2) no
O5 C23 C21 . . 117.9(4) no
O1W Cd1 C23 . 3_566 86.85(13) no
C1 N1 Cd1 . . 121.5(3) no
C1 N1 C7 . . 104.4(3) no
C1 N2 C2 . . 108.2(3) no
C1 N2 H24 . . 125.9 no
C2 N2 H24 . . 125.9 no
C2 C3 H3 . . 121.6 no
C3 C2 C7 . . 123.4(4) no
C3 C4 C5 . . 121.3(4) no
C3 C4 H4 . . 119.3 no
C4 C3 C2 . . 116.7(4) no
C4 C3 H3 . . 121.6 no
C4 C5 H5 . . 119.0 no
C5 C4 H4 . . 119.3 no
C5 C6 H6 . . 121.1 no
C6 C5 C4 . . 121.9(5) no
C6 C5 H5 . . 119.0 no
C6 C7 N1 . . 131.5(3) no
C6 C7 C2 . . 118.9(4) no
C7 N1 Cd1 . . 133.3(2) no
C7 C6 C5 . . 117.7(4) no
C7 C6 H6 . . 121.1 no
C8 N3 Cd1 . . 125.9(3) no
C8 N3 C9 . . 105.3(3) no
C8 N4 C14 . . 107.5(3) no
C8 N4 H25 . . 126.2 no
C9 N3 Cd1 . . 128.2(2) no
C9 C10 H10 . . 121.0 no
C10 C9 C14 . . 120.7(4) no
C10 C11 C12 . . 120.4(4) no
C10 C11 H11 . . 119.8 no
C11 C10 C9 . . 118.0(4) no
C11 C10 H10 . . 121.0 no
C11 C12 H12 . . 118.7 no
C12 C11 H11 . . 119.8 no
C12 C13 H13 . . 121.3 no
C13 C12 C11 . . 122.7(4) no
C13 C12 H12 . . 118.7 no
C13 C14 N4 . . 133.6(4) no
C13 C14 C9 . . 120.8(4) no
C14 N4 H25 . . 126.2 no
C14 C13 C12 . . 117.4(4) no
C14 C13 H13 . . 121.3 no
C15 O1 Cd1 . . 114.4(2) no
C15 C16 H16A . . 108.3 no
C15 C16 H16B . . 108.3 no
C17 O3 C16 . . 117.9(3) no
C17 C18 C19 . . 119.7(4) no
C17 C18 H18 . . 120.2 no
C17 C22 H22 . . 119.9 no
C18 C17 O3 . . 115.4(3) no
C18 C17 C22 . . 119.6(4) no
C18 C19 C20 . . 121.4(4) no
C18 C19 H19 . . 119.3 no
C19 C18 H18 . . 120.2 no
C19 C20 H20 . . 120.5 no
C20 C19 H19 . . 119.3 no
C20 C21 C22 . . 120.0(4) no
C20 C21 C23 . . 121.1(4) no
C21 C20 C19 . . 118.9(4) no
C21 C20 H20 . . 120.5 no
C21 C22 C17 . . 120.2(4) no
C21 C22 H22 . . 119.9 no
C21 C23 Cd1 . 3_566 175.1(3) no
C22 C21 C23 . . 118.9(4) no
C23 O4 Cd1 . 3_566 88.0(3) no
C23 O5 Cd1 . 3_566 95.3(3) no
H1W1 O1W H1W2 . . 109(5) no
H16A C16 H16B . . 107.4 no

loop_
_geom_bond_atom_site_label_1
_geom_bond_atom_site_label_2
_geom_bond_site_symmetry_2
_geom_bond_distance
_geom_bond_publ_flag
Cd1 N1 . 2.304(3) yes
Cd1 N3 . 2.260(3) yes
Cd1 O1 . 2.362(3) yes
Cd1 O4 3_566 2.498(3) yes
Cd1 O5 3_566 2.318(3) yes
Cd1 O1W . 2.418(3) yes
O1 C15 . 1.260(5) yes
O2 C15 . 1.241(4) yes
O4 C23 . 1.230(6) yes
O5 C23 . 1.274(5) yes
N1 C1 . 1.324(5) no
N1 C7 . 1.402(5) no
N2 C1 . 1.357(5) no
N2 C2 . 1.371(5) no
N2 H24 . 0.8600 no
N3 C8 . 1.337(5) no
N3 C9 . 1.400(5) no
N4 C8 . 1.335(5) no
N4 C14 . 1.392(5) no
N4 H25 . 0.8600 no
O3 C16 . 1.411(5) no
O3 C17 . 1.384(5) no
O4 Cd1 3_566 2.498(3) no
O5 Cd1 3_566 2.318(3) no
O1W H1W1 . 0.85(3) no
O1W H1W2 . 0.85(4) no
C1 H1 . 0.9300 no
C2 C3 . 1.398(6) no
C2 C7 . 1.418(5) no
C3 C4 . 1.350(7) no
C3 H3 . 0.9300 no
C4 C5 . 1.422(7) no
C4 H4 . 0.9300 no
C5 C6 . 1.388(6) no
C5 H5 . 0.9300 no
C6 C7 . 1.388(6) no
C6 H6 . 0.9300 no
C8 H8 . 0.9300 no
C9 C10 . 1.408(5) no
C9 C14 . 1.412(5) no
C10 C11 . 1.372(6) no
C10 H10 . 0.9300 no
C11 C12 . 1.399(6) no
C11 H11 . 0.9300 no
C12 C13 . 1.382(6) no
C12 H12 . 0.9300 no
C13 C14 . 1.379(6) no
C13 H13 . 0.9300 no
C15 C16 . 1.521(6) no
C16 H16A . 0.9700 no
C16 H16B . 0.9700 no
C17 C18 . 1.379(6) no
C17 C22 . 1.403(5) no
C18 C19 . 1.389(6) no
C18 H18 . 0.9300 no
C19 C20 . 1.399(6) no
C19 H19 . 0.9300 no
C20 C21 . 1.382(6) no
C20 H20 . 0.9300 no
C21 C22 . 1.402(5) no
C21 C23 . 1.532(5) no
C22 H22 . 0.9300 no

loop_
_geom_hbond_atom_site_label_D
_geom_hbond_atom_site_label_H
_geom_hbond_atom_site_label_A
_geom_hbond_site_symmetry_A
_geom_hbond_distance_DH
_geom_hbond_distance_HA
_geom_hbond_distance_DA
_geom_hbond_angle_DHA
_geom_hbond_publ_flag
N2 H24 O1 4_566 0.86 1.97 2.831(4) 175.7 yes
N4 H25 O2 4_565 0.86 2.04 2.861(4) 159.6 yes
O1W H1W2 O2 2_546 0.85(4) 1.96(3) 2.748(5) 155(6) yes
O1W H1W1 O5 4_566 0.85(3) 2.29(4) 2.999(5) 141(4) yes
O1W H1W1 O2W 1_545 0.85(3) 2.18(4) 2.869(10) 138(6) yes

loop_
_geom_torsion_atom_site_label_1
_geom_torsion_atom_site_label_2
_geom_torsion_atom_site_label_3
_geom_torsion_atom_site_label_4
_geom_torsion_site_symmetry_1
_geom_torsion
_geom_torsion_publ_flag
Cd1 N1 C1 N2 . -171.0(3) no
Cd1 N1 C7 C2 . 169.9(2) no
Cd1 N1 C7 C6 . -11.4(6) no
Cd1 N3 C8 N4 . 171.4(3) no
Cd1 N3 C9 C10 . 9.4(6) no
Cd1 N3 C9 C14 . -170.8(2) no
Cd1 O1 C15 O2 . -13.7(5) no
Cd1 O1 C15 C16 . 162.5(3) no
Cd1 O4 C23 O5 3_566 -1.4(5) no
Cd1 O4 C23 C21 3_566 179.8(3) no
Cd1 O5 C23 O4 3_566 1.6(5) no
Cd1 O5 C23 C21 3_566 -179.7(3) no
N1 Cd1 N3 C8 . -179.7(3) no
N1 Cd1 N3 C9 . -9.9(3) no
N1 Cd1 O1 C15 . -57.8(3) no
N2 C2 C3 C4 . -179.2(4) no
N2 C2 C7 N1 . -0.6(4) no
N2 C2 C7 C6 . -179.4(4) no
N3 Cd1 N1 C1 . -118.8(3) no
N3 Cd1 N1 C7 . 72.9(3) no
N3 Cd1 O1 C15 . -168.4(2) no
N3 C9 C10 C11 . -179.3(4) no
N3 C9 C14 N4 . -0.7(4) no
N3 C9 C14 C13 . 178.4(4) no
O1 Cd1 N1 C1 . 148.5(3) no
O1 Cd1 N1 C7 . -19.9(3) no
O1 Cd1 N3 C8 . -88.0(3) no
O1 Cd1 N3 C9 . 81.9(3) no
O1 C15 C16 O3 . 3.8(5) no
O2 C15 C16 O3 . -179.7(3) no
O3 C17 C18 C19 . 176.7(4) no
O3 C17 C22 C21 . -177.2(4) no
O4 Cd1 N1 C1 3_566 59.3(6) no
O4 Cd1 N1 C7 3_566 -109.0(5) no
O4 Cd1 N3 C8 3_566 0.8(3) no
O4 Cd1 N3 C9 3_566 170.6(3) no
O4 Cd1 O1 C15 3_566 105.6(3) no
O5 Cd1 N1 C1 3_566 38.6(3) no
O5 Cd1 N1 C7 3_566 -129.7(3) no
O5 Cd1 N3 C8 3_566 30.0(4) no
O5 Cd1 N3 C9 3_566 -160.2(3) no
O5 Cd1 O1 C15 3_566 54.1(3) no
O1W Cd1 N1 C1 . -37.3(3) no
O1W Cd1 N1 C7 . 154.4(3) no
O1W Cd1 N3 C8 . 97.5(3) no
O1W Cd1 N3 C9 . -92.7(3) no
C1 N1 C7 C2 . 0.2(4) no
C1 N2 C2 C3 . 179.7(4) no
C1 N2 C2 C7 . 0.7(4) no
C1 N1 C7 C6 . 178.8(4) no
C2 N2 C1 N1 . -0.7(5) no
C2 C3 C4 C5 . -0.8(7) no
C3 C2 C7 N1 . -179.6(4) no
C3 C2 C7 C6 . 1.5(6) no
C3 C4 C5 C6 . 0.9(8) no
C4 C5 C6 C7 . 0.2(7) no
C5 C6 C7 N1 . -179.9(4) no
C5 C6 C7 C2 . -1.3(6) no
C7 N1 C1 N2 . 0.3(4) no
C7 C2 C3 C4 . -0.5(6) no
C8 N3 C9 C10 . -179.2(4) no
C8 N3 C9 C14 . 0.7(4) no
C8 N4 C14 C9 . 0.5(4) no
C8 N4 C14 C13 . -178.5(4) no
C9 N3 C8 N4 . -0.4(5) no
C9 C10 C11 C12 . -0.2(7) no
C10 C9 C14 N4 . 179.2(3) no
C10 C9 C14 C13 . -1.8(6) no
C10 C11 C12 C13 . 0.3(8) no
C11 C12 C13 C14 . -1.1(7) no
C12 C13 C14 N4 . -179.4(4) no
C12 C13 C14 C9 . 1.8(6) no
C14 N4 C8 N3 . 0.0(5) no
C14 C9 C10 C11 . 0.9(6) no
C16 O3 C17 C18 . 175.3(4) no
C16 O3 C17 C22 . -5.0(6) no
C17 O3 C16 C15 . 79.6(5) no
C17 C18 C19 C20 . 1.3(7) no
C18 C17 C22 C21 . 2.5(6) no
C18 C19 C20 C21 . 0.9(6) no
C19 C20 C21 C22 . -1.4(6) no
C19 C20 C21 C23 . 178.5(4) no
C20 C21 C22 C17 . -0.3(6) no
C20 C21 C23 O4 . -171.1(4) no
C20 C21 C23 O5 . 10.1(6) no
C22 C17 C18 C19 . -3.0(6) no
C22 C21 C23 O4 . 8.8(6) no
C22 C21 C23 O5 . -170.0(4) no
C23 Cd1 N1 C1 3_566 43.0(4) no
C23 Cd1 N1 C7 3_566 -125.3(3) no
C23 Cd1 N3 C8 3_566 13.2(4) no
C23 Cd1 N3 C9 3_566 -177.0(3) no
C23 Cd1 O1 C15 3_566 81.1(3) no
C23 C21 C22 C17 . 179.8(3) no
